data_4306167
loop_
_publ_author_name
'Fei Cheng'
'Sarah I. Friend'
'Andrew L. Hector'
'William Levason'
'Gillian Reid'
'Michael Webster'
'Wenjian Zhang'

_publ_contact_author_address
;   School of Chemistry
    University of Southampton
    Southampton SO17 1BJ, UK
;
_publ_contact_author_email wxl@soton.ac.uk
_publ_contact_author_fax '023 8059 3781'
_publ_contact_author_name 'Professor W. Levason'
_publ_contact_author_phone '023 8059 3792'
_publ_section_title
;
Preparation, Characterization, and Structural Systematics of Diphosphane
and Diarsane Complexes of Indium(III) Halides
;
_journal_name_full 'Inorganic Chemistry'
_journal_page_first 9691
_journal_page_last 9700
_journal_paper_doi 10.1021/ic801091n
_journal_volume 47
_journal_year 2008
_chemical_formula_moiety 'C20 H32 I2 In P4 1+,  C10 H16 I4 In P2 1-'
_chemical_formula_sum 'C30 H48 I6 In2 P6'
_chemical_formula_weight 1585.54
_chemical_name_systematic
; 
 Diiodobis(1,2-bis(dimethylphosphino)benzene)indium(III)
 tetraiodo(1,2-bis(dimethylphosphino)benzene)indate(III)
;
_space_group_IT_number 15
_symmetry_cell_setting monoclinic
_symmetry_Int_Tables_number 15
_symmetry_space_group_name_Hall '-C 2yc'
_symmetry_space_group_name_H-M 'C 1 2/c 1'
_atom_sites_solution_hydrogens geom
_atom_sites_solution_primary direct
_atom_sites_solution_secondary difmap
_audit_author_name 'Webster, M.'
_audit_creation_date 2007-12-20
_audit_creation_method 'SHELXL-97 + hand edit'
_cell_angle_alpha 90.00
_cell_angle_beta 96.006(6)
_cell_angle_gamma 90.00
_cell_formula_units_Z 4
_cell_length_a 13.8134(15)
_cell_length_b 11.9283(15)
_cell_length_c 28.538(4)
_cell_measurement_reflns_used 31993
_cell_measurement_temperature 120(2)
_cell_measurement_theta_max 27.48
_cell_measurement_theta_min 2.91
_cell_volume 4676.4(10)
_computing_structure_refinement 'SHELXL-97 (Sheldrick, 1997)'
_computing_structure_solution 'SHELXS-97 (Sheldrick, 1997)'
_diffrn_ambient_temperature 120(2)
_diffrn_measured_fraction_theta_full 0.970
_diffrn_measured_fraction_theta_max 0.970
_diffrn_measurement_device_type 'Bruker-Nonius 95mm CCD camera on \k-goniostat'
_diffrn_measurement_method '\f & \w scans'
_diffrn_radiation_monochromator '10cm confocal mirrors'
_diffrn_radiation_source 'Bruker-Nonius FR591 rotating anode'
_diffrn_radiation_type MoK\a
_diffrn_radiation_wavelength 0.71073
_diffrn_reflns_av_R_equivalents 0.0362
_diffrn_reflns_av_sigmaI/netI 0.0338
_diffrn_reflns_limit_h_max 17
_diffrn_reflns_limit_h_min -17
_diffrn_reflns_limit_k_max 15
_diffrn_reflns_limit_k_min -15
_diffrn_reflns_limit_l_max 37
_diffrn_reflns_limit_l_min -33
_diffrn_reflns_number 20689
_diffrn_reflns_theta_full 27.53
_diffrn_reflns_theta_max 27.53
_diffrn_reflns_theta_min 2.97
_diffrn_standards_decay_% 0
_diffrn_standards_number 0
_exptl_absorpt_coefficient_mu 5.173
_exptl_absorpt_correction_T_max 1.0000
_exptl_absorpt_correction_T_min 0.6855
_exptl_absorpt_correction_type multi-scan
_exptl_absorpt_process_details 'G.M. Sheldrick, (2007). SADABS. Version 2007/2. Bruker AXS Inc.'
_exptl_crystal_colour colourless
_exptl_crystal_density_diffrn 2.252
_exptl_crystal_density_method 'not measured'
_exptl_crystal_description block
_exptl_crystal_F_000 2936
_exptl_crystal_size_max 0.10
_exptl_crystal_size_mid 0.06
_exptl_crystal_size_min 0.03
_refine_diff_density_max 2.069
_refine_diff_density_min -2.581
_refine_diff_density_rms 0.222
_refine_ls_extinction_method none
_refine_ls_goodness_of_fit_ref 1.033
_refine_ls_hydrogen_treatment constr
_refine_ls_matrix_type full
_refine_ls_number_parameters 201
_refine_ls_number_reflns 5226
_refine_ls_number_restraints 0
_refine_ls_restrained_S_all 1.033
_refine_ls_R_factor_all 0.0473
_refine_ls_R_factor_gt 0.0426
_refine_ls_shift/su_max 0.001
_refine_ls_shift/su_mean 0.000
_refine_ls_structure_factor_coef Fsqd
_refine_ls_weighting_details 'w=1/[\s^2^(Fo^2^)+(0.0344P)^2^+160.6021P] where P=(Fo^2^+2Fc^2^)/3'
_refine_ls_weighting_scheme calc
_refine_ls_wR_factor_gt 0.1059
_refine_ls_wR_factor_ref 0.1098
_reflns_number_gt 4876
_reflns_number_total 5226
_reflns_threshold_expression I>2sigma(I)
_cod_data_source_file ic801091n_si_001_7.cif
_cod_data_source_block 07fc035
_cod_original_sg_symbol_H-M 'C 2/c'
_cod_database_code 4306167

loop_
_symmetry_equiv_pos_as_xyz
'x, y, z'
'-x, y, -z+1/2'
'x+1/2, y+1/2, z'
'-x+1/2, y+1/2, -z+1/2'
'-x, -y, -z'
'x, -y, z-1/2'
'-x+1/2, -y+1/2, -z'
'x+1/2, -y+1/2, z-1/2'

loop_
_atom_site_label
_atom_site_type_symbol
_atom_site_fract_x
_atom_site_fract_y
_atom_site_fract_z
_atom_site_U_iso_or_equiv
_atom_site_adp_type
_atom_site_occupancy
_atom_site_symmetry_multiplicity
_atom_site_calc_flag
_atom_site_refinement_flags
_atom_site_disorder_assembly
_atom_site_disorder_group
In1 In 0.5000 0.5000 0.5000 0.01521(13) Uani 1 2 d S . .
In2 In 0.0000 0.30287(5) 0.2500 0.01806(14) Uani 1 2 d S . .
I1 I 0.29251(3) 0.53611(4) 0.474972(16) 0.02618(12) Uani 1 1 d . . .
I2 I 0.12816(4) 0.16050(5) 0.303676(19) 0.03753(15) Uani 1 1 d . . .
I3 I 0.12926(3) 0.31399(4) 0.174738(15) 0.02488(12) Uani 1 1 d . . .
P1 P 0.50318(12) 0.42159(14) 0.41373(5) 0.0160(3) Uani 1 1 d . . .
P2 P 0.46592(13) 0.28542(14) 0.51357(5) 0.0173(3) Uani 1 1 d . . .
P3 P 0.10148(12) 0.47934(14) 0.28752(6) 0.0182(3) Uani 1 1 d . . .
C1 C 0.6215(5) 0.3915(6) 0.3940(2) 0.0247(14) Uani 1 1 d . . .
H1A H 0.6607 0.3483 0.4183 0.037 Uiso 1 1 calc R . .
H1B H 0.6548 0.4620 0.3884 0.037 Uiso 1 1 calc R . .
H1C H 0.6128 0.3479 0.3648 0.037 Uiso 1 1 calc R . .
C2 C 0.4366(6) 0.5015(6) 0.3668(2) 0.0270(15) Uani 1 1 d . . .
H2A H 0.3719 0.5201 0.3757 0.040 Uiso 1 1 calc R . .
H2B H 0.4299 0.4569 0.3378 0.040 Uiso 1 1 calc R . .
H2C H 0.4721 0.5708 0.3616 0.040 Uiso 1 1 calc R . .
C3 C 0.4426(4) 0.2849(5) 0.4134(2) 0.0155(12) Uani 1 1 d . . .
C4 C 0.4135(5) 0.2354(6) 0.3701(2) 0.0232(14) Uani 1 1 d . . .
H4 H 0.4221 0.2745 0.3418 0.028 Uiso 1 1 calc R . .
C5 C 0.3718(5) 0.1289(6) 0.3679(2) 0.0249(14) Uani 1 1 d . . .
H5 H 0.3532 0.0948 0.3382 0.030 Uiso 1 1 calc R . .
C6 C 0.3580(5) 0.0740(6) 0.4084(3) 0.0243(14) Uani 1 1 d . . .
H6 H 0.3291 0.0016 0.4067 0.029 Uiso 1 1 calc R . .
C7 C 0.3852(5) 0.1213(6) 0.4520(2) 0.0216(13) Uani 1 1 d . . .
H7 H 0.3748 0.0815 0.4799 0.026 Uiso 1 1 calc R . .
C8 C 0.4282(5) 0.2286(5) 0.4551(2) 0.0167(12) Uani 1 1 d . . .
C9 C 0.3697(6) 0.2550(6) 0.5502(3) 0.0293(16) Uani 1 1 d . . .
H9A H 0.3123 0.3004 0.5398 0.044 Uiso 1 1 calc R . .
H9B H 0.3920 0.2728 0.5831 0.044 Uiso 1 1 calc R . .
H9C H 0.3527 0.1753 0.5475 0.044 Uiso 1 1 calc R . .
C10 C 0.5657(6) 0.1962(6) 0.5358(3) 0.0338(18) Uani 1 1 d . . .
H10A H 0.6210 0.2086 0.5176 0.051 Uiso 1 1 calc R . .
H10B H 0.5453 0.1176 0.5330 0.051 Uiso 1 1 calc R . .
H10C H 0.5849 0.2140 0.5690 0.051 Uiso 1 1 calc R . .
C11 C 0.2288(5) 0.4873(6) 0.2772(3) 0.0277(15) Uani 1 1 d . . .
H11A H 0.2345 0.4786 0.2434 0.042 Uiso 1 1 calc R . .
H11B H 0.2652 0.4274 0.2946 0.042 Uiso 1 1 calc R . .
H11C H 0.2553 0.5602 0.2878 0.042 Uiso 1 1 calc R . .
C12 C 0.1068(6) 0.4979(7) 0.3512(2) 0.0290(16) Uani 1 1 d . . .
H12A H 0.0408 0.4946 0.3609 0.044 Uiso 1 1 calc R . .
H12B H 0.1359 0.5709 0.3599 0.044 Uiso 1 1 calc R . .
H12C H 0.1465 0.4382 0.3671 0.044 Uiso 1 1 calc R . .
C13 C 0.0456(5) 0.6100(5) 0.2639(2) 0.0163(12) Uani 1 1 d . . .
C14 C 0.0914(5) 0.7129(6) 0.2758(2) 0.0228(14) Uani 1 1 d . . .
H14 H 0.1538 0.7138 0.2932 0.027 Uiso 1 1 calc R . .
C15 C 0.0460(6) 0.8131(6) 0.2621(2) 0.0253(14) Uani 1 1 d . . .
H15 H 0.0784 0.8822 0.2694 0.030 Uiso 1 1 calc R . .

loop_
_atom_site_aniso_label
_atom_site_aniso_U_11
_atom_site_aniso_U_22
_atom_site_aniso_U_33
_atom_site_aniso_U_23
_atom_site_aniso_U_13
_atom_site_aniso_U_12
In1 0.0170(3) 0.0139(3) 0.0146(3) -0.0032(2) 0.0011(2) -0.0011(2)
In2 0.0191(3) 0.0182(3) 0.0174(3) 0.000 0.0045(2) 0.000
I1 0.0214(2) 0.0306(3) 0.0266(2) -0.00083(18) 0.00282(17) -0.00209(18)
I2 0.0420(3) 0.0366(3) 0.0356(3) 0.0117(2) 0.0118(2) 0.0136(2)
I3 0.0296(2) 0.0260(2) 0.0199(2) 0.00170(16) 0.00659(17) 0.00008(18)
P1 0.0180(7) 0.0171(7) 0.0127(7) -0.0012(6) 0.0008(5) -0.0019(6)
P2 0.0247(8) 0.0136(7) 0.0134(7) -0.0017(6) 0.0014(6) 0.0003(6)
P3 0.0161(8) 0.0215(8) 0.0165(7) 0.0004(6) -0.0013(6) -0.0004(6)
C1 0.021(3) 0.034(4) 0.020(3) -0.007(3) 0.007(3) -0.004(3)
C2 0.037(4) 0.022(3) 0.021(3) 0.009(3) -0.005(3) 0.002(3)
C3 0.015(3) 0.018(3) 0.014(3) -0.005(2) 0.003(2) -0.002(2)
C4 0.031(4) 0.022(3) 0.017(3) -0.002(3) 0.004(3) -0.004(3)
C5 0.025(3) 0.026(4) 0.022(3) -0.010(3) -0.003(3) -0.005(3)
C6 0.020(3) 0.020(3) 0.033(4) -0.006(3) 0.005(3) 0.000(3)
C7 0.027(3) 0.018(3) 0.021(3) -0.001(2) 0.006(3) 0.000(3)
C8 0.019(3) 0.013(3) 0.018(3) 0.000(2) 0.004(2) -0.001(2)
C9 0.042(4) 0.026(4) 0.023(3) -0.004(3) 0.013(3) -0.010(3)
C10 0.046(5) 0.025(4) 0.028(4) 0.001(3) -0.008(3) 0.013(3)
C11 0.017(3) 0.029(4) 0.037(4) -0.003(3) -0.001(3) 0.001(3)
C12 0.032(4) 0.037(4) 0.016(3) 0.001(3) -0.007(3) 0.003(3)
C13 0.022(3) 0.017(3) 0.011(3) 0.000(2) 0.003(2) 0.000(2)
C14 0.024(3) 0.027(4) 0.017(3) -0.001(3) 0.001(2) -0.005(3)
C15 0.038(4) 0.020(3) 0.019(3) -0.003(3) 0.011(3) -0.005(3)

loop_
_atom_type_symbol
_atom_type_description
_atom_type_scat_dispersion_real
_atom_type_scat_dispersion_imag
_atom_type_scat_source
C C 0.0033 0.0016 'International Tables Vol C Tables 4.2.6.8 and 6.1.1.4'
H H 0.0000 0.0000 'International Tables Vol C Tables 4.2.6.8 and 6.1.1.4'
P P 0.1023 0.0942 'International Tables Vol C Tables 4.2.6.8 and 6.1.1.4'
In In -0.7276 1.3100 'International Tables Vol C Tables 4.2.6.8 and 6.1.1.4'
I I -0.4742 1.8119 'International Tables Vol C Tables 4.2.6.8 and 6.1.1.4'

loop_
_geom_angle_atom_site_label_1
_geom_angle_atom_site_label_2
_geom_angle_atom_site_label_3
_geom_angle
_geom_angle_site_symmetry_1
_geom_angle_site_symmetry_3
_geom_angle_publ_flag
P1 In1 P1 180.0 5_666 . ?
P1 In1 P2 79.26(5) 5_666 5_666 ?
P1 In1 P2 100.74(5) . 5_666 ?
P1 In1 P2 100.74(5) 5_666 . ?
P1 In1 P2 79.26(5) . . ?
P2 In1 P2 180.0 5_666 . ?
P1 In1 I1 93.69(4) 5_666 . ?
P1 In1 I1 86.31(4) . . ?
P2 In1 I1 90.38(4) 5_666 . ?
P2 In1 I1 89.62(4) . . ?
P1 In1 I1 86.31(4) 5_666 5_666 ?
P1 In1 I1 93.69(4) . 5_666 ?
P2 In1 I1 89.62(4) 5_666 5_666 ?
P2 In1 I1 90.38(4) . 5_666 ?
I1 In1 I1 180.0 . 5_666 ?
P3 In2 P3 76.94(7) . 2 ?
P3 In2 I2 165.67(4) . 2 ?
P3 In2 I2 89.05(4) 2 2 ?
P3 In2 I2 89.05(4) . . ?
P3 In2 I2 165.67(4) 2 . ?
I2 In2 I2 105.08(3) 2 . ?
P3 In2 I3 85.66(4) . . ?
P3 In2 I3 90.28(4) 2 . ?
I2 In2 I3 91.452(18) 2 . ?
I2 In2 I3 91.698(18) . . ?
P3 In2 I3 90.28(4) . 2 ?
P3 In2 I3 85.66(4) 2 2 ?
I2 In2 I3 91.698(18) 2 2 ?
I2 In2 I3 91.452(18) . 2 ?
I3 In2 I3 174.82(3) . 2 ?
C2 P1 C1 106.2(4) . . ?
C2 P1 C3 105.5(3) . . ?
C1 P1 C3 104.3(3) . . ?
C2 P1 In1 116.5(3) . . ?
C1 P1 In1 117.5(2) . . ?
C3 P1 In1 105.56(19) . . ?
C10 P2 C9 104.9(4) . . ?
C10 P2 C8 103.7(3) . . ?
C9 P2 C8 107.3(3) . . ?
C10 P2 In1 118.9(3) . . ?
C9 P2 In1 115.6(3) . . ?
C8 P2 In1 105.3(2) . . ?
C11 P3 C12 102.5(4) . . ?
C11 P3 C13 105.8(3) . . ?
C12 P3 C13 103.5(3) . . ?
C11 P3 In2 116.7(3) . . ?
C12 P3 In2 117.2(3) . . ?
C13 P3 In2 109.7(2) . . ?
P1 C1 H1A 109.5 . . ?
P1 C1 H1B 109.5 . . ?
H1A C1 H1B 109.5 . . ?
P1 C1 H1C 109.5 . . ?
H1A C1 H1C 109.5 . . ?
H1B C1 H1C 109.5 . . ?
P1 C2 H2A 109.5 . . ?
P1 C2 H2B 109.5 . . ?
H2A C2 H2B 109.5 . . ?
P1 C2 H2C 109.5 . . ?
H2A C2 H2C 109.5 . . ?
H2B C2 H2C 109.5 . . ?
C4 C3 C8 119.9(6) . . ?
C4 C3 P1 118.2(5) . . ?
C8 C3 P1 121.9(5) . . ?
C3 C4 C5 120.5(6) . . ?
C3 C4 H4 119.8 . . ?
C5 C4 H4 119.8 . . ?
C6 C5 C4 119.6(6) . . ?
C6 C5 H5 120.2 . . ?
C4 C5 H5 120.2 . . ?
C5 C6 C7 121.3(7) . . ?
C5 C6 H6 119.3 . . ?
C7 C6 H6 119.3 . . ?
C6 C7 C8 120.0(6) . . ?
C6 C7 H7 120.0 . . ?
C8 C7 H7 120.0 . . ?
C3 C8 C7 118.6(6) . . ?
C3 C8 P2 123.2(5) . . ?
C7 C8 P2 118.2(5) . . ?
P2 C9 H9A 109.5 . . ?
P2 C9 H9B 109.5 . . ?
H9A C9 H9B 109.5 . . ?
P2 C9 H9C 109.5 . . ?
H9A C9 H9C 109.5 . . ?
H9B C9 H9C 109.5 . . ?
P2 C10 H10A 109.5 . . ?
P2 C10 H10B 109.5 . . ?
H10A C10 H10B 109.5 . . ?
P2 C10 H10C 109.5 . . ?
H10A C10 H10C 109.5 . . ?
H10B C10 H10C 109.5 . . ?
P3 C11 H11A 109.5 . . ?
P3 C11 H11B 109.5 . . ?
H11A C11 H11B 109.5 . . ?
P3 C11 H11C 109.5 . . ?
H11A C11 H11C 109.5 . . ?
H11B C11 H11C 109.5 . . ?
P3 C12 H12A 109.5 . . ?
P3 C12 H12B 109.5 . . ?
H12A C12 H12B 109.5 . . ?
P3 C12 H12C 109.5 . . ?
H12A C12 H12C 109.5 . . ?
H12B C12 H12C 109.5 . . ?
C14 C13 C13 119.1(4) . 2 ?
C14 C13 P3 119.5(5) . . ?
C13 C13 P3 121.4(2) 2 . ?
C15 C14 C13 120.4(6) . . ?
C15 C14 H14 119.8 . . ?
C13 C14 H14 119.8 . . ?
C15 C15 C14 120.4(4) 2 . ?
C15 C15 H15 119.8 2 . ?
C14 C15 H15 119.8 . . ?

loop_
_geom_bond_atom_site_label_1
_geom_bond_atom_site_label_2
_geom_bond_distance
_geom_bond_site_symmetry_2
_geom_bond_publ_flag
In1 P1 2.6384(16) 5_666 ?
In1 P1 2.6384(16) . ?
In1 P2 2.6384(17) 5_666 ?
In1 P2 2.6384(17) . ?
In1 I1 2.9124(5) . ?
In1 I1 2.9124(6) 5_666 ?
In2 P3 2.6886(18) . ?
In2 P3 2.6886(18) 2 ?
In2 I2 2.7923(7) 2 ?
In2 I2 2.7923(7) . ?
In2 I3 2.9362(5) . ?
In2 I3 2.9362(5) 2 ?
P1 C2 1.814(7) . ?
P1 C1 1.819(7) . ?
P1 C3 1.832(6) . ?
P2 C10 1.803(8) . ?
P2 C9 1.812(7) . ?
P2 C8 1.826(6) . ?
P3 C11 1.816(7) . ?
P3 C12 1.825(7) . ?
P3 C13 1.835(6) . ?
C1 H1A 0.9800 . ?
C1 H1B 0.9800 . ?
C1 H1C 0.9800 . ?
C2 H2A 0.9800 . ?
C2 H2B 0.9800 . ?
C2 H2C 0.9800 . ?
C3 C4 1.391(8) . ?
C3 C8 1.399(8) . ?
C4 C5 1.394(10) . ?
C4 H4 0.9500 . ?
C5 C6 1.360(10) . ?
C5 H5 0.9500 . ?
C6 C7 1.382(9) . ?
C6 H6 0.9500 . ?
C7 C8 1.411(9) . ?
C7 H7 0.9500 . ?
C9 H9A 0.9800 . ?
C9 H9B 0.9800 . ?
C9 H9C 0.9800 . ?
C10 H10A 0.9800 . ?
C10 H10B 0.9800 . ?
C10 H10C 0.9800 . ?
C11 H11A 0.9800 . ?
C11 H11B 0.9800 . ?
C11 H11C 0.9800 . ?
C12 H12A 0.9800 . ?
C12 H12B 0.9800 . ?
C12 H12C 0.9800 . ?
C13 C14 1.406(9) . ?
C13 C13 1.418(12) 2 ?
C14 C15 1.386(10) . ?
C14 H14 0.9500 . ?
C15 C15 1.382(15) 2 ?
C15 H15 0.9500 . ?
